data_2218191
loop_
_publ_author_name
'Zhao, Pei-Zheng'
'Xuan, Xiao-Peng'
'Tang, Qing-Hu'

_publ_section_title
(2,9-Dimethyl-1,10-phenanthroline-\k^2^<i>N</i>,<i>N</i>')bis(2-hydroxybenzoato)-\k<i>O</i>;\k^2^<i>O</i>,<i>O</i>'-cobalt(II)
_journal_coeditor_code LX2038
_journal_issue 5
_journal_name_full 'Acta Crystallographica Section E'
_journal_page_first m740
_journal_paper_doi 10.1107/S1600536808012002
_journal_volume 64
_journal_year 2008
_chemical_formula_iupac '[Co (C7 H5 O3)2 (C14 H12 N2)]'
_chemical_formula_moiety 'C28 H22 Co1 N2 O6'
_chemical_formula_sum 'C28 H22 Co N2 O6'
_chemical_formula_weight 541.41
_chemical_name_systematic
;
(2,9-Dimethyl-1,10-phenanthroline-\k^2^<i>N</i>,<i>N</i>')bis(2-
hydroxybenzoato)-\k<i>O</i>;\k^2^<i>O</i>,<i>O'</i>-cobalt(II)
;
_space_group_IT_number 14
_symmetry_cell_setting monoclinic
_symmetry_space_group_name_Hall '-P 2yn'
_symmetry_space_group_name_H-M 'P 1 21/n 1'
_atom_sites_solution_hydrogens geom
_atom_sites_solution_primary direct
_atom_sites_solution_secondary difmap
_audit_creation_method SHELXL-97
_cell_angle_alpha 90.00
_cell_angle_beta 105.8560(10)
_cell_angle_gamma 90.00
_cell_formula_units_Z 4
_cell_length_a 11.4360(10)
_cell_length_b 16.528(2)
_cell_length_c 13.426(2)
_cell_measurement_reflns_used 6265
_cell_measurement_temperature 293(2)
_cell_measurement_theta_max 26.21
_cell_measurement_theta_min 2.42
_cell_volume 2441.1(5)
_computing_cell_refinement 'APEX2 (Bruker, 2004)'
_computing_data_collection 'APEX2 (Bruker, 2004)'
_computing_data_reduction 'SAINT (Bruker, 2004)'
_computing_molecular_graphics 'SHELXTL (Sheldrick, 2008)'
_computing_publication_material 'SHELXTL (Sheldrick, 2008)'
_computing_structure_refinement 'SHELXL97 (Sheldrick, 2008)'
_computing_structure_solution 'SHELXS97 (Sheldrick, 2008)'
_diffrn_ambient_temperature 293(2)
_diffrn_detector_area_resol_mean 10.0
_diffrn_measured_fraction_theta_full 0.984
_diffrn_measured_fraction_theta_max 0.984
_diffrn_measurement_device_type 'Bruker APEX2 CCD area-detector'
_diffrn_measurement_method '\f and \w'
_diffrn_radiation_monochromator graphite
_diffrn_radiation_source 'fine-focus sealed tube'
_diffrn_radiation_type MoK\a
_diffrn_radiation_wavelength 0.71073
_diffrn_reflns_av_R_equivalents 0.0228
_diffrn_reflns_av_sigmaI/netI 0.0237
_diffrn_reflns_limit_h_max 15
_diffrn_reflns_limit_h_min -15
_diffrn_reflns_limit_k_max 22
_diffrn_reflns_limit_k_min -21
_diffrn_reflns_limit_l_max 17
_diffrn_reflns_limit_l_min -16
_diffrn_reflns_number 20557
_diffrn_reflns_theta_full 28.35
_diffrn_reflns_theta_max 28.35
_diffrn_reflns_theta_min 2.42
_diffrn_standards_number 0
_exptl_absorpt_coefficient_mu 0.750
_exptl_absorpt_correction_T_max 0.8583
_exptl_absorpt_correction_T_min 0.7792
_exptl_absorpt_correction_type multi-scan
_exptl_absorpt_process_details '(SADABS; Sheldrick, 2004)'
_exptl_crystal_colour brown
_exptl_crystal_density_diffrn 1.473
_exptl_crystal_density_method 'not measured'
_exptl_crystal_description block
_exptl_crystal_F_000 1116
_exptl_crystal_size_max 0.46
_exptl_crystal_size_mid 0.36
_exptl_crystal_size_min 0.30
_refine_diff_density_max 0.861
_refine_diff_density_min -0.392
_refine_ls_extinction_method none
_refine_ls_goodness_of_fit_ref 1.037
_refine_ls_hydrogen_treatment constr
_refine_ls_matrix_type full
_refine_ls_number_parameters 338
_refine_ls_number_reflns 5998
_refine_ls_number_restraints 0
_refine_ls_restrained_S_all 1.037
_refine_ls_R_factor_all 0.0581
_refine_ls_R_factor_gt 0.0398
_refine_ls_shift/su_max_lt 0.001
_refine_ls_shift/su_mean 0.000
_refine_ls_structure_factor_coef Fsqd
_refine_ls_weighting_details 'calc w=1/[\s^2^(Fo^2^)+(0.0698P)^2^+0.571P] where P=(Fo^2^+2Fc^2^)/3'
_refine_ls_weighting_scheme calc
_refine_ls_wR_factor_gt 0.1144
_refine_ls_wR_factor_ref 0.1266
_reflns_number_gt 4476
_reflns_number_total 5998
_reflns_threshold_expression I>2\s(I)
_cod_data_source_file lx2038.cif
_cod_data_source_block I
_cod_depositor_comments
;
The following automatic conversions were performed:
'_symmetry_cell_setting' value 'Monoclinic' changed to 'monoclinic'
according to '/home/saulius/struct/CIF-dictionaries/cif_core.dic'
dictionary named 'cif_core.dic' version 2.4.1 from 2010-06-29.

Automatic conversion script
Id: cif_fix_enum 1527 2010-12-29 10:47:43Z saulius 

The following automatic conversions were performed:

'_symmetry_cell_setting' value 'Monoclinic' changed to 'monoclinic'
according to /home/saulius/struct/CIF-dictionaries/cif_core.dic
dictionary named 'cif_core.dic' version 2.4.1 from 2010-06-29.

Automatic conversion script
Id: cif_fix_values 1715 2011-07-08 13:25:40Z adriana 
;
_cod_original_sg_symbol_H-M 'P 21/n'
_cod_original_formula_sum 'C28 H22 Co1 N2 O6'
_cod_database_code 2218191
_cod_database_fobs_code 2218191

loop_
_symmetry_equiv_pos_as_xyz
'x, y, z'
'-x+1/2, y+1/2, -z+1/2'
'-x, -y, -z'
'x-1/2, -y-1/2, z-1/2'

loop_
_atom_site_type_symbol
_atom_site_label
_atom_site_fract_x
_atom_site_fract_y
_atom_site_fract_z
_atom_site_U_iso_or_equiv
_atom_site_adp_type
_atom_site_calc_flag
_atom_site_refinement_flags
_atom_site_occupancy
Co Co 0.66347(2) 0.522121(17) 0.26226(2) 0.04340(11) Uani d . 1
O O1 0.65059(16) 0.59650(10) 0.12395(14) 0.0649(5) Uani d . 1
O O2 0.77931(16) 0.62474(11) 0.27073(14) 0.0671(5) Uani d . 1
O O3 0.6514(3) 0.67759(15) -0.04042(18) 0.0985(7) Uani d . 1
H H3O 0.6371 0.6376 -0.0095 0.148 Uiso calc R 1
O O4 0.49377(15) 0.48299(12) 0.23285(17) 0.0713(5) Uani d . 1
O O5 0.47135(18) 0.61052(14) 0.26953(17) 0.0841(6) Uani d . 1
O O6 0.2585(2) 0.67472(13) 0.2052(2) 0.0926(7) Uani d . 1
H H6O 0.3315 0.6732 0.2343 0.139 Uiso calc R 1
N N1 0.76714(15) 0.48305(10) 0.40730(13) 0.0422(4) Uani d . 1
N N2 0.74922(14) 0.42206(10) 0.21681(13) 0.0397(4) Uani d . 1
C C1 0.6828(2) 0.57760(19) 0.5073(2) 0.0727(8) Uani d . 1
H H1A 0.6606 0.6079 0.4439 0.109 Uiso calc R 1
H H1B 0.7191 0.6132 0.5638 0.109 Uiso calc R 1
H H1C 0.6115 0.5532 0.5190 0.109 Uiso calc R 1
C C2 0.7717(2) 0.51308(14) 0.50009(18) 0.0492(5) Uani d . 1
C C3 0.8578(2) 0.48496(15) 0.58982(18) 0.0546(6) Uani d . 1
H H3 0.8597 0.5068 0.6541 0.066 Uiso calc R 1
C C4 0.9379(2) 0.42604(15) 0.58278(18) 0.0544(6) Uani d . 1
H H4 0.9953 0.4080 0.6419 0.065 Uiso calc R 1
C C5 0.93361(18) 0.39243(14) 0.48552(16) 0.0471(5) Uani d . 1
C C6 1.0126(2) 0.32887(15) 0.4708(2) 0.0589(6) Uani d . 1
H H6 1.0714 0.3087 0.5276 0.071 Uiso calc R 1
C C7 1.0031(2) 0.29808(15) 0.3768(2) 0.0588(6) Uani d . 1
H H7 1.0553 0.2568 0.3694 0.071 Uiso calc R 1
C C8 0.91380(19) 0.32754(13) 0.28708(18) 0.0482(5) Uani d . 1
C C9 0.8954(2) 0.29494(14) 0.18696(19) 0.0557(6) Uani d . 1
H H9 0.9441 0.2527 0.1757 0.067 Uiso calc R 1
C C10 0.8064(2) 0.32529(14) 0.10690(19) 0.0562(6) Uani d . 1
H H10 0.7941 0.3038 0.0408 0.067 Uiso calc R 1
C C11 0.73282(19) 0.38898(13) 0.12356(17) 0.0468(5) Uani d . 1
C C12 0.83719(17) 0.39055(12) 0.29830(15) 0.0397(4) Uani d . 1
C C13 0.84636(16) 0.42332(12) 0.39942(15) 0.0402(4) Uani d . 1
C C14 0.6317(2) 0.42116(17) 0.03642(19) 0.0638(6) Uani d . 1
H H14A 0.5637 0.4351 0.0620 0.096 Uiso calc R 1
H H14B 0.6075 0.3806 -0.0163 0.096 Uiso calc R 1
H H14C 0.6592 0.4684 0.0078 0.096 Uiso calc R 1
C C15 0.7372(2) 0.63949(13) 0.17593(19) 0.0505(5) Uani d . 1
C C16 0.7892(2) 0.70419(13) 0.12395(19) 0.0506(5) Uani d . 1
C C17 0.7452(3) 0.71637(15) 0.0181(2) 0.0635(6) Uani d . 1
C C18 0.7973(4) 0.7736(2) -0.0324(3) 0.0966(12) Uani d . 1
H H18 0.7680 0.7806 -0.1036 0.116 Uiso calc R 1
C C19 0.8899(4) 0.8184(2) 0.0225(5) 0.1149(17) Uani d . 1
H H19 0.9248 0.8564 -0.0116 0.138 Uiso calc R 1
C C20 0.9356(3) 0.8098(2) 0.1287(5) 0.1114(15) Uani d . 1
H H20 0.9999 0.8423 0.1643 0.134 Uiso calc R 1
C C21 0.8862(2) 0.75258(15) 0.1836(3) 0.0800(9) Uani d . 1
H H21 0.9153 0.7468 0.2550 0.096 Uiso calc R 1
C C22 0.4271(2) 0.54319(17) 0.23779(18) 0.0539(6) Uani d . 1
C C23 0.29299(19) 0.53232(13) 0.20118(16) 0.0454(5) Uani d . 1
C C24 0.2156(2) 0.59876(17) 0.18600(19) 0.0593(6) Uani d . 1
C C25 0.0897(3) 0.5876(2) 0.1481(2) 0.0805(9) Uani d . 1
H H25 0.0374 0.6319 0.1366 0.097 Uiso calc R 1
C C26 0.0446(3) 0.5104(3) 0.1281(2) 0.0905(11) Uani d . 1
H H26 -0.0390 0.5028 0.1048 0.109 Uiso calc R 1
C C27 0.1191(3) 0.4451(2) 0.1415(2) 0.0792(9) Uani d . 1
H H27 0.0867 0.3934 0.1265 0.095 Uiso calc R 1
C C28 0.2427(2) 0.45565(17) 0.17743(19) 0.0583(6) Uani d . 1
H H28 0.2936 0.4108 0.1860 0.070 Uiso calc R 1

loop_
_atom_site_aniso_label
_atom_site_aniso_U_11
_atom_site_aniso_U_22
_atom_site_aniso_U_33
_atom_site_aniso_U_12
_atom_site_aniso_U_13
_atom_site_aniso_U_23
Co 0.03569(16) 0.04799(18) 0.04465(18) 0.00305(11) 0.00781(12) 0.00426(11)
O1 0.0620(10) 0.0564(9) 0.0732(12) -0.0129(8) 0.0131(9) 0.0073(8)
O2 0.0662(11) 0.0710(11) 0.0597(11) 0.0084(9) 0.0098(9) 0.0131(9)
O3 0.134(2) 0.0891(16) 0.0711(14) -0.0045(15) 0.0268(14) -0.0029(12)
O4 0.0378(8) 0.0865(14) 0.0891(14) 0.0078(8) 0.0163(9) 0.0230(10)
O5 0.0729(12) 0.0987(16) 0.0775(13) -0.0393(12) 0.0150(10) -0.0125(11)
O6 0.1171(18) 0.0672(13) 0.1017(18) 0.0126(12) 0.0439(16) -0.0003(11)
N1 0.0362(8) 0.0499(10) 0.0402(9) 0.0024(7) 0.0100(7) 0.0020(7)
N2 0.0345(8) 0.0428(9) 0.0402(9) -0.0003(6) 0.0077(6) 0.0051(7)
C1 0.0637(15) 0.094(2) 0.0591(16) 0.0221(15) 0.0149(12) -0.0129(14)
C2 0.0433(11) 0.0600(13) 0.0440(12) 0.0001(10) 0.0114(9) -0.0001(10)
C3 0.0538(13) 0.0711(15) 0.0383(12) -0.0012(11) 0.0115(10) 0.0013(10)
C4 0.0472(12) 0.0689(15) 0.0432(12) 0.0018(11) 0.0058(9) 0.0131(10)
C5 0.0395(10) 0.0559(12) 0.0448(12) 0.0024(9) 0.0096(9) 0.0129(9)
C6 0.0502(12) 0.0646(14) 0.0575(14) 0.0168(11) 0.0074(11) 0.0210(12)
C7 0.0540(13) 0.0560(13) 0.0672(16) 0.0204(11) 0.0179(11) 0.0156(12)
C8 0.0461(11) 0.0439(11) 0.0572(13) 0.0060(9) 0.0185(10) 0.0076(9)
C9 0.0601(13) 0.0472(12) 0.0628(15) 0.0092(10) 0.0219(11) 0.0001(10)
C10 0.0671(15) 0.0512(13) 0.0520(13) -0.0003(11) 0.0191(11) -0.0069(10)
C11 0.0478(11) 0.0475(11) 0.0448(12) -0.0044(9) 0.0120(9) -0.0018(9)
C12 0.0361(9) 0.0409(10) 0.0432(11) 0.0001(8) 0.0127(8) 0.0085(8)
C13 0.0332(9) 0.0456(10) 0.0419(11) 0.0000(8) 0.0103(8) 0.0087(8)
C14 0.0659(15) 0.0730(16) 0.0438(13) 0.0047(13) -0.0001(11) -0.0063(11)
C15 0.0470(11) 0.0449(11) 0.0622(15) 0.0111(9) 0.0193(10) 0.0061(10)
C16 0.0477(11) 0.0380(10) 0.0717(15) 0.0054(9) 0.0259(11) 0.0007(10)
C17 0.0734(16) 0.0531(13) 0.0745(18) 0.0071(12) 0.0379(14) 0.0058(12)
C18 0.112(3) 0.084(2) 0.119(3) 0.022(2) 0.075(2) 0.036(2)
C19 0.104(3) 0.067(2) 0.205(5) 0.007(2) 0.096(4) 0.030(3)
C20 0.068(2) 0.0577(18) 0.219(5) -0.0157(15) 0.057(3) -0.025(3)
C21 0.0525(14) 0.0464(13) 0.148(3) -0.0021(11) 0.0390(17) -0.0123(16)
C22 0.0408(11) 0.0775(16) 0.0422(12) -0.0063(11) 0.0094(9) 0.0102(11)
C23 0.0381(10) 0.0631(13) 0.0357(10) 0.0005(9) 0.0111(8) 0.0002(9)
C24 0.0634(14) 0.0708(16) 0.0483(13) 0.0131(12) 0.0227(11) 0.0034(11)
C25 0.0564(15) 0.130(3) 0.0573(16) 0.0379(18) 0.0187(13) 0.0141(17)
C26 0.0416(14) 0.170(4) 0.0562(18) -0.0097(19) 0.0079(12) -0.012(2)
C27 0.0581(16) 0.113(2) 0.0666(18) -0.0316(17) 0.0173(13) -0.0227(17)
C28 0.0507(13) 0.0715(15) 0.0546(14) -0.0070(11) 0.0177(11) -0.0093(11)

loop_
_atom_type_symbol
_atom_type_description
_atom_type_scat_dispersion_real
_atom_type_scat_dispersion_imag
_atom_type_scat_source
C C 0.0033 0.0016 'International Tables Vol C Tables 4.2.6.8 and 6.1.1.4'
H H 0.0000 0.0000 'International Tables Vol C Tables 4.2.6.8 and 6.1.1.4'
N N 0.0061 0.0033 'International Tables Vol C Tables 4.2.6.8 and 6.1.1.4'
O O 0.0106 0.0060 'International Tables Vol C Tables 4.2.6.8 and 6.1.1.4'
Co Co 0.3494 0.9721 'International Tables Vol C Tables 4.2.6.8 and 6.1.1.4'

loop_
_geom_angle_atom_site_label_1
_geom_angle_atom_site_label_2
_geom_angle_atom_site_label_3
_geom_angle
O4 Co N1 111.16(8)
O4 Co N2 101.25(8)
N1 Co N2 80.55(7)
O4 Co O2 146.07(7)
N1 Co O2 90.58(7)
N2 Co O2 108.01(7)
O4 Co O1 100.27(7)
N1 Co O1 148.37(7)
N2 Co O1 97.12(7)
O2 Co O1 59.89(6)
C15 O1 Co 89.23(14)
C15 O2 Co 92.28(15)
C17 O3 H3O 109.5
C22 O4 Co 107.71(16)
C24 O6 H6O 109.5
C2 N1 C13 119.10(18)
C2 N1 Co 128.77(15)
C13 N1 Co 111.84(13)
C11 N2 C12 118.60(18)
C11 N2 Co 129.83(14)
C12 N2 Co 111.53(13)
C2 C1 H1A 109.5
C2 C1 H1B 109.5
H1A C1 H1B 109.5
C2 C1 H1C 109.5
H1A C1 H1C 109.5
H1B C1 H1C 109.5
N1 C2 C3 121.2(2)
N1 C2 C1 118.3(2)
C3 C2 C1 120.5(2)
C4 C3 C2 120.2(2)
C4 C3 H3 119.9
C2 C3 H3 119.9
C3 C4 C5 119.6(2)
C3 C4 H4 120.2
C5 C4 H4 120.2
C13 C5 C4 117.3(2)
C13 C5 C6 119.1(2)
C4 C5 C6 123.6(2)
C7 C6 C5 121.1(2)
C7 C6 H6 119.4
C5 C6 H6 119.4
C6 C7 C8 121.3(2)
C6 C7 H7 119.4
C8 C7 H7 119.4
C12 C8 C9 117.0(2)
C12 C8 C7 119.1(2)
C9 C8 C7 123.9(2)
C10 C9 C8 119.9(2)
C10 C9 H9 120.1
C8 C9 H9 120.1
C9 C10 C11 120.2(2)
C9 C10 H10 119.9
C11 C10 H10 119.9
N2 C11 C10 121.4(2)
N2 C11 C14 117.9(2)
C10 C11 C14 120.6(2)
N2 C12 C8 122.88(19)
N2 C12 C13 117.29(17)
C8 C12 C13 119.79(18)
N1 C13 C5 122.59(19)
N1 C13 C12 117.85(17)
C5 C13 C12 119.56(18)
C11 C14 H14A 109.5
C11 C14 H14B 109.5
H14A C14 H14B 109.5
C11 C14 H14C 109.5
H14A C14 H14C 109.5
H14B C14 H14C 109.5
O2 C15 O1 118.4(2)
O2 C15 C16 121.6(2)
O1 C15 C16 119.9(2)
C17 C16 C21 120.3(2)
C17 C16 C15 120.4(2)
C21 C16 C15 119.4(2)
O3 C17 C16 123.5(2)
O3 C17 C18 115.4(3)
C16 C17 C18 121.0(3)
C19 C18 C17 119.3(4)
C19 C18 H18 120.4
C17 C18 H18 120.4
C18 C19 C20 122.0(3)
C18 C19 H19 119.0
C20 C19 H19 119.0
C19 C20 C21 121.0(4)
C19 C20 H20 119.5
C21 C20 H20 119.5
C20 C21 C16 116.5(4)
C20 C21 H21 121.8
C16 C21 H21 121.8
O5 C22 O4 121.6(2)
O5 C22 C23 120.4(2)
O4 C22 C23 118.0(2)
C24 C23 C28 118.6(2)
C24 C23 C22 120.7(2)
C28 C23 C22 120.6(2)
O6 C24 C23 121.6(2)
O6 C24 C25 118.4(3)
C23 C24 C25 119.9(3)
C26 C25 C24 119.0(3)
C26 C25 H25 120.5
C24 C25 H25 120.5
C27 C26 C25 121.6(3)
C27 C26 H26 119.2
C25 C26 H26 119.2
C26 C27 C28 119.6(3)
C26 C27 H27 120.2
C28 C27 H27 120.2
C27 C28 C23 121.2(3)
C27 C28 H28 119.4
C23 C28 H28 119.4

loop_
_geom_bond_atom_site_label_1
_geom_bond_atom_site_label_2
_geom_bond_distance
Co O4 1.9804(18)
Co N1 2.0863(17)
Co N2 2.0967(17)
Co O2 2.1359(19)
Co O1 2.1981(18)
O1 C15 1.263(3)
O2 C15 1.256(3)
O3 C17 1.311(4)
O3 H3O 0.8200
O4 C22 1.266(3)
O5 C22 1.248(3)
O6 C24 1.347(3)
O6 H6O 0.8200
N1 C2 1.329(3)
N1 C13 1.363(3)
N2 C11 1.332(3)
N2 C12 1.371(2)
C1 C2 1.495(3)
C1 H1A 0.9600
C1 H1B 0.9600
C1 H1C 0.9600
C2 C3 1.410(3)
C3 C4 1.358(3)
C3 H3 0.9300
C4 C5 1.407(3)
C4 H4 0.9300
C5 C13 1.401(3)
C5 C6 1.434(3)
C6 C7 1.337(4)
C6 H6 0.9300
C7 C8 1.435(3)
C7 H7 0.9300
C8 C12 1.395(3)
C8 C9 1.410(3)
C9 C10 1.359(3)
C9 H9 0.9300
C10 C11 1.403(3)
C10 H10 0.9300
C11 C14 1.500(3)
C12 C13 1.439(3)
C14 H14A 0.9600
C14 H14B 0.9600
C14 H14C 0.9600
C15 C16 1.487(3)
C16 C17 1.386(4)
C16 C21 1.423(4)
C17 C18 1.389(4)
C18 C19 1.337(6)
C18 H18 0.9300
C19 C20 1.384(6)
C19 H19 0.9300
C20 C21 1.409(5)
C20 H20 0.9300
C21 H21 0.9300
C22 C23 1.488(3)
C23 C24 1.390(3)
C23 C28 1.392(3)
C24 C25 1.402(4)
C25 C26 1.376(5)
C25 H25 0.9300
C26 C27 1.356(5)
C26 H26 0.9300
C27 C28 1.375(4)
C27 H27 0.9300
C28 H28 0.9300

loop_
_geom_hbond_atom_site_label_D
_geom_hbond_atom_site_label_H
_geom_hbond_atom_site_label_A
_geom_hbond_site_symmetry_A
_geom_hbond_distance_DH
_geom_hbond_distance_HA
_geom_hbond_distance_DA
_geom_hbond_angle_DHA
O3 H3O O1 . 0.82 1.883 2.584(3) 142.9
O6 H6O O5 . 0.82 1.855 2.578(3) 146.4
C3 H3 Cg1 3_666 0.9300 2.591 3.402(3) 145.7
C25 H25 Cg2 1_455 0.9300 3.065 3.989(3) 171.6

loop_
_geom_torsion_atom_site_label_1
_geom_torsion_atom_site_label_2
_geom_torsion_atom_site_label_3
_geom_torsion_atom_site_label_4
_geom_torsion
O4 Co O1 C15 152.70(14)
N1 Co O1 C15 -20.9(2)
N2 Co O1 C15 -104.45(14)
O2 Co O1 C15 2.28(13)
O4 Co O2 C15 -62.8(2)
N1 Co O2 C15 165.78(14)
N2 Co O2 C15 85.54(14)
O1 Co O2 C15 -2.30(13)
N1 Co O4 C22 108.46(16)
N2 Co O4 C22 -167.43(16)
O2 Co O4 C22 -18.0(3)
O1 Co O4 C22 -67.95(17)
O4 Co N1 C2 -79.6(2)
N2 Co N1 C2 -178.06(19)
O2 Co N1 C2 73.77(19)
O1 Co N1 C2 93.7(2)
O4 Co N1 C13 106.75(14)
N2 Co N1 C13 8.26(13)
O2 Co N1 C13 -99.91(14)
O1 Co N1 C13 -79.99(19)
O4 Co N2 C11 64.42(19)
N1 Co N2 C11 174.30(18)
O2 Co N2 C11 -98.18(18)
O1 Co N2 C11 -37.59(18)
O4 Co N2 C12 -118.05(13)
N1 Co N2 C12 -8.17(13)
O2 Co N2 C12 79.35(13)
O1 Co N2 C12 139.94(13)
C13 N1 C2 C3 0.8(3)
Co N1 C2 C3 -172.49(16)
C13 N1 C2 C1 -179.0(2)
Co N1 C2 C1 7.7(3)
N1 C2 C3 C4 -0.1(4)
C1 C2 C3 C4 179.7(2)
C2 C3 C4 C5 -0.8(4)
C3 C4 C5 C13 1.1(3)
C3 C4 C5 C6 -178.6(2)
C13 C5 C6 C7 -0.9(3)
C4 C5 C6 C7 178.7(2)
C5 C6 C7 C8 0.2(4)
C6 C7 C8 C12 1.2(4)
C6 C7 C8 C9 -176.8(2)
C12 C8 C9 C10 0.2(3)
C7 C8 C9 C10 178.2(2)
C8 C9 C10 C11 0.0(4)
C12 N2 C11 C10 -2.5(3)
Co N2 C11 C10 174.90(16)
C12 N2 C11 C14 176.70(19)
Co N2 C11 C14 -5.9(3)
C9 C10 C11 N2 1.1(3)
C9 C10 C11 C14 -178.0(2)
C11 N2 C12 C8 2.8(3)
Co N2 C12 C8 -175.06(15)
C11 N2 C12 C13 -175.23(17)
Co N2 C12 C13 6.9(2)
C9 C8 C12 N2 -1.6(3)
C7 C8 C12 N2 -179.73(19)
C9 C8 C12 C13 176.34(19)
C7 C8 C12 C13 -1.8(3)
C2 N1 C13 C5 -0.5(3)
Co N1 C13 C5 173.88(16)
C2 N1 C13 C12 178.44(18)
Co N1 C13 C12 -7.2(2)
C4 C5 C13 N1 -0.5(3)
C6 C5 C13 N1 179.22(19)
C4 C5 C13 C12 -179.36(18)
C6 C5 C13 C12 0.3(3)
N2 C12 C13 N1 0.1(3)
C8 C12 C13 N1 -177.93(17)
N2 C12 C13 C5 179.10(17)
C8 C12 C13 C5 1.0(3)
Co O2 C15 O1 3.9(2)
Co O2 C15 C16 -174.31(17)
Co O1 C15 O2 -3.8(2)
Co O1 C15 C16 174.45(17)
O2 C15 C16 C17 176.6(2)
O1 C15 C16 C17 -1.6(3)
O2 C15 C16 C21 -2.3(3)
O1 C15 C16 C21 179.5(2)
C21 C16 C17 O3 -175.6(2)
C15 C16 C17 O3 5.6(4)
C21 C16 C17 C18 2.4(4)
C15 C16 C17 C18 -176.4(2)
O3 C17 C18 C19 177.0(3)
C16 C17 C18 C19 -1.1(4)
C17 C18 C19 C20 -0.3(5)
C18 C19 C20 C21 0.4(6)
C19 C20 C21 C16 0.9(4)
C17 C16 C21 C20 -2.2(3)
C15 C16 C21 C20 176.6(2)
Co O4 C22 O5 -8.2(3)
Co O4 C22 C23 169.81(15)
O5 C22 C23 C24 10.4(3)
O4 C22 C23 C24 -167.7(2)
O5 C22 C23 C28 -172.3(2)
O4 C22 C23 C28 9.7(3)
C28 C23 C24 O6 -178.5(2)
C22 C23 C24 O6 -1.0(3)
C28 C23 C24 C25 0.4(3)
C22 C23 C24 C25 177.8(2)
O6 C24 C25 C26 180.0(3)
C23 C24 C25 C26 1.1(4)
C24 C25 C26 C27 -1.8(5)
C25 C26 C27 C28 1.0(5)
C26 C27 C28 C23 0.5(4)
C24 C23 C28 C27 -1.2(4)
C22 C23 C28 C27 -178.6(2)
